data_7048616
loop_
_publ_author_name
'Lu, Jian'
'Xin, Xue-Huan'
'Lin, Yang-Jie'
'Wang, Shuai-Hua'
'Xu, Jian-Gang'
'Zheng, Fa-Kun'
'Guo, Guo-Cong'

_publ_section_title
;
 Efficient X-ray scintillating lead(ii)-based MOFs derived from rigid
 luminescent naphthalene motifs.
;
_journal_issue 5
_journal_name_full 'Dalton transactions (Cambridge, England : 2003)'
_journal_page_first 1722
_journal_page_last 1731
_journal_paper_doi 10.1039/c8dt04587a
_journal_volume 48
_journal_year 2019
_chemical_formula_moiety 'C24 H14 O9 Pb2, C3 H7 N O'
_chemical_formula_sum 'C27 H21 N O10 Pb2'
_chemical_formula_weight 933.83
_chemical_name_common '[Pb2(2,6-ndc)2H2O]n, nDMF'
_space_group_crystal_system triclinic
_space_group_IT_number 2
_space_group_name_Hall '-P 1'
_space_group_name_H-M_alt 'P -1'
_symmetry_space_group_name_Hall '-P 1'
_symmetry_space_group_name_H-M 'P -1'
_atom_sites_solution_hydrogens mixed
_audit_creation_date 2018-12-13
_audit_creation_method
;
Olex2 1.2
(compiled 2018.05.29 svn.r3508 for OlexSys, GUI svn.r5506)
;
_audit_update_record
;
2018-12-13 deposited with the CCDC.
2018-12-26 downloaded from the CCDC.
;
_cell_angle_alpha 102.099(18)
_cell_angle_beta 93.567(14)
_cell_angle_gamma 109.763(12)
_cell_formula_units_Z 2
_cell_length_a 8.2143(7)
_cell_length_b 11.8601(11)
_cell_length_c 14.6928(18)
_cell_measurement_reflns_used 4489
_cell_measurement_temperature 293(2)
_cell_measurement_theta_max 27.5
_cell_measurement_theta_min 3.0
_cell_volume 1303.3(3)
_computing_cell_refinement 'CrystalClear-SM Expert 2.1 b45 (Rigaku, 2015)'
_computing_data_collection 'CrystalClear-SM Expert 2.1 b45 (Rigaku, 2015)'
_computing_data_reduction 'CrystalClear-SM Expert 2.1 b45 (Rigaku, 2015)'
_computing_molecular_graphics 'Olex2 (Dolomanov et al., 2009)'
_computing_publication_material 'Olex2 (Dolomanov et al., 2009)'
_computing_structure_refinement 'ShelXL (Sheldrick, 2015)'
_computing_structure_solution 'SHELXT 2014/5 (Sheldrick, 2014)'
_diffrn_ambient_temperature 293(2)
_diffrn_detector_area_resol_mean 5.8140
_diffrn_measured_fraction_theta_full 0.994
_diffrn_measured_fraction_theta_max 0.895
_diffrn_measurement_device_type 'Rigaku Pilatus 200K'
_diffrn_measurement_method CCD_Profile_fitting
_diffrn_radiation_type MoK\a
_diffrn_radiation_wavelength 0.71073
_diffrn_reflns_av_R_equivalents 0.0669
_diffrn_reflns_av_unetI/netI 0.0673
_diffrn_reflns_Laue_measured_fraction_full 0.994
_diffrn_reflns_Laue_measured_fraction_max 0.895
_diffrn_reflns_limit_h_max 10
_diffrn_reflns_limit_h_min -10
_diffrn_reflns_limit_k_max 15
_diffrn_reflns_limit_k_min -15
_diffrn_reflns_limit_l_max 18
_diffrn_reflns_limit_l_min -17
_diffrn_reflns_number 19770
_diffrn_reflns_point_group_measured_fraction_full 0.994
_diffrn_reflns_point_group_measured_fraction_max 0.895
_diffrn_reflns_theta_full 25.242
_diffrn_reflns_theta_max 27.507
_diffrn_reflns_theta_min 3.050
_exptl_absorpt_coefficient_mu 12.962
_exptl_absorpt_correction_T_max 1.000
_exptl_absorpt_correction_T_min 0.239
_exptl_absorpt_correction_type multi-scan
_exptl_absorpt_process_details
;
CrysAlisPro 1.171.39.23b (Rigaku Oxford Diffraction, 2015)
Empirical absorption correction using spherical harmonics,
 implemented in SCALE3 ABSPACK scaling algorithm.
;
_exptl_crystal_colour colorless
_exptl_crystal_density_diffrn 2.380
_exptl_crystal_density_meas ?
_exptl_crystal_density_method 'not measured'
_exptl_crystal_description sheet
_exptl_crystal_F_000 868
_exptl_crystal_size_max 0.21
_exptl_crystal_size_mid 0.18
_exptl_crystal_size_min 0.15
_refine_diff_density_max 1.209
_refine_diff_density_min -1.816
_refine_diff_density_rms 0.198
_refine_ls_extinction_method none
_refine_ls_goodness_of_fit_ref 0.857
_refine_ls_hydrogen_treatment mixed
_refine_ls_matrix_type full
_refine_ls_number_parameters 374
_refine_ls_number_reflns 5375
_refine_ls_number_restraints 5
_refine_ls_restrained_S_all 0.857
_refine_ls_R_factor_all 0.0357
_refine_ls_R_factor_gt 0.0273
_refine_ls_shift/su_max 0.001
_refine_ls_shift/su_mean 0.000
_refine_ls_structure_factor_coef Fsqd
_refine_ls_weighting_details 'w=1/[\s^2^(Fo^2^)+(0.0199P)^2^] where P=(Fo^2^+2Fc^2^)/3'
_refine_ls_weighting_scheme calc
_refine_ls_wR_factor_gt 0.0567
_refine_ls_wR_factor_ref 0.0572
_reflns_Friedel_coverage 0.000
_reflns_number_gt 4027
_reflns_number_total 5375
_reflns_threshold_expression 'I > 2\s(I)'
_cod_data_source_file c8dt04587a2.cif
_cod_data_source_block SMOF-3
_cod_depositor_comments
;
The following automatic conversions were performed:

'_exptl_crystal_density_meas' value 'not measured' was changed to '?'
- the value is perceived as not measured.

Automatic conversion script
Id: cif_fix_values 4973 2017-02-22 13:04:09Z antanas 

 Adding full bibliography for 7048615--7048618.cif.
;
_cod_database_code 7048616
_shelx_shelxl_version_number 2017/1
_shelx_space_group_comment
;
The symmetry employed for this shelxl refinement is uniquely defined
by the following loop, which should always be used as a source of
symmetry information in preference to the above space-group names.
They are only intended as comments.
;
_exptl_absorpt_special_details 'Sphere (Rigaku CrystalClear)'
_olex2_refinement_description
;
1. Fixed Uiso
 At 1.2 times of:
  All C(H) groups, All C(H,H) groups
 At 1.5 times of:
  All C(H,H,H) groups, All C(H,H,H,H,H,H) groups, All O(H,H) groups
2. Restrained distances
 H5-H27F_$1
 2.2 with sigma of 0.02
 O1W-H1WA = O1W-H1WB
 0.82 with sigma of 0.01
 H1WA-H1WB
 1.39 with sigma of 0.01
 N1-C27A \\sim N1-C27B
 with sigma of 0.02
3. Uiso/Uaniso restraints and constraints
Uanis(C27A) = Uanis(C27B)
4. Others
 Sof(H25D)=Sof(H25E)=Sof(H25F)=Sof(H26A)=Sof(C27B)=Sof(H27D)=Sof(H27E)=
 Sof(H27F)=1-FVAR(1)
 Sof(H25A)=Sof(H25B)=Sof(H25C)=Sof(H26)=Sof(C27A)=Sof(H27A)=Sof(H27B)=
 Sof(H27C)=FVAR(1)
5.a Me refined with riding coordinates:
 C25(H25D,H25E,H25F)
5.b Aromatic/amide H refined with riding coordinates:
 C3(H3), C5(H5), C6(H6), C9(H9), C11(H11), C12(H12), C15(H15), C16(H16),
 C18(H18), C21(H21), C22(H22), C24(H24), C26(H26), C26(H26A)
5.c Idealised Me refined as rotating group:
 C25(H25A,H25B,H25C), C27A(H27A,H27B,H27C), C27B(H27D,H27E,H27F)
;
_olex2_submission_special_instructions 'No special instructions were received'

loop_
_space_group_symop_operation_xyz
'x, y, z'
'-x, -y, -z'

loop_
_atom_site_label
_atom_site_type_symbol
_atom_site_fract_x
_atom_site_fract_y
_atom_site_fract_z
_atom_site_U_iso_or_equiv
_atom_site_adp_type
_atom_site_occupancy
_atom_site_site_symmetry_order
_atom_site_calc_flag
_atom_site_refinement_flags_posn
_atom_site_refinement_flags_occupancy
_atom_site_disorder_assembly
_atom_site_disorder_group
Pb1 Pb 0.81046(3) 0.84003(2) 0.40800(2) 0.02096(7) Uani 1 1 d . . . .
Pb2 Pb 0.25462(3) 0.78194(2) 0.32234(2) 0.02359(7) Uani 1 1 d . . . .
O1 O 0.7925(5) 0.8868(4) 0.2619(3) 0.0294(10) Uani 1 1 d . . . .
O1W O 0.4409(6) 0.8468(6) 0.2112(3) 0.0557(15) Uani 1 1 d D . . .
H1WA H 0.398(8) 0.810(7) 0.156(2) 0.084 Uiso 1 1 d DR . . .
H1WB H 0.546(3) 0.862(7) 0.223(5) 0.084 Uiso 1 1 d DR . . .
O2 O 1.0703(5) 0.9450(3) 0.3180(3) 0.0247(9) Uani 1 1 d . . . .
O3 O 0.4956(5) 0.6853(3) 0.3483(4) 0.0365(12) Uani 1 1 d . . . .
O4 O 0.2190(6) 0.5695(4) 0.3202(4) 0.0441(13) Uani 1 1 d . . . .
O5 O 0.0774(6) 0.6873(4) 0.1784(3) 0.0373(11) Uani 1 1 d . . . .
O6 O -0.1105(5) 0.6642(4) 0.2824(3) 0.0331(10) Uani 1 1 d . . . .
O8 O 0.6058(5) -0.0441(3) 0.4149(3) 0.0281(10) Uani 1 1 d . . . .
O9 O 0.8818(6) 0.0728(3) 0.4603(3) 0.0363(11) Uani 1 1 d . . . .
O10 O -0.4021(8) 0.1910(7) -0.0259(4) 0.0787(19) Uani 1 1 d . . . .
C1 C 0.9533(8) 0.9316(5) 0.2541(5) 0.0257(14) Uani 1 1 d . . . .
C2 C 0.9989(8) 0.9659(5) 0.1638(4) 0.0278(14) Uani 1 1 d . . . .
C3 C 0.8707(8) 0.9367(6) 0.0896(5) 0.0307(15) Uani 1 1 d . . . .
H3 H 0.755074 0.894903 0.095493 0.037 Uiso 1 1 calc R . . .
C4 C 0.9107(8) 0.9690(6) 0.0041(5) 0.0331(15) Uani 1 1 d . . . .
C5 C 0.7829(9) 0.9430(7) -0.0725(5) 0.0439(18) Uani 1 1 d . . . .
H5 H 0.666212 0.903130 -0.067456 0.053 Uiso 1 1 calc DR . . .
C6 C 0.8247(8) 0.9746(6) -0.1550(5) 0.0350(15) Uani 1 1 d . . . .
H6 H 0.737110 0.956858 -0.204796 0.042 Uiso 1 1 calc R . . .
C7 C -0.0787(8) 0.6504(5) 0.1991(5) 0.0301(15) Uani 1 1 d . . . .
C8 C -0.2205(8) 0.5914(6) 0.1142(5) 0.0365(16) Uani 1 1 d . . . .
C9 C -0.3882(9) 0.5737(7) 0.1245(5) 0.0456(18) Uani 1 1 d . . . .
H9 H -0.417054 0.597818 0.183827 0.055 Uiso 1 1 calc R . . .
C10 C -0.5246(8) 0.5172(6) 0.0436(5) 0.0414(17) Uani 1 1 d . . . .
C11 C -0.6992(10) 0.4989(8) 0.0524(6) 0.066(3) Uani 1 1 d . . . .
H11 H -0.730108 0.524572 0.110840 0.079 Uiso 1 1 calc R . . .
C12 C -0.8234(10) 0.4438(8) -0.0240(6) 0.062(2) Uani 1 1 d . . . .
H12 H -0.940052 0.428922 -0.016960 0.074 Uiso 1 1 calc R . . .
C13 C 0.3751(8) 0.5834(5) 0.3435(4) 0.0263(14) Uani 1 1 d . . . .
C14 C 0.4164(8) 0.4767(5) 0.3651(4) 0.0240(13) Uani 1 1 d . . . .
C15 C 0.2752(7) 0.3658(5) 0.3614(4) 0.0251(13) Uani 1 1 d . . . .
H15 H 0.160651 0.361670 0.348844 0.030 Uiso 1 1 calc R . . .
C16 C 0.3076(7) 0.2646(5) 0.3764(4) 0.0234(13) Uani 1 1 d . . . .
H16 H 0.214516 0.192058 0.373772 0.028 Uiso 1 1 calc R . . .
C17 C 0.4807(7) 0.2691(5) 0.3956(4) 0.0225(13) Uani 1 1 d . . . .
C18 C 0.5190(8) 0.1649(5) 0.4076(4) 0.0240(13) Uani 1 1 d . . . .
H18 H 0.428052 0.090139 0.402115 0.029 Uiso 1 1 calc R . . .
C19 C 0.6874(7) 0.1726(5) 0.4271(4) 0.0200(12) Uani 1 1 d . . . .
C20 C 0.7258(7) 0.0599(5) 0.4352(4) 0.0184(12) Uani 1 1 d . . . .
C21 C 0.8272(8) 0.2856(5) 0.4358(5) 0.0293(14) Uani 1 1 d . . . .
H21 H 0.941638 0.291057 0.451285 0.035 Uiso 1 1 calc R . . .
C22 C 0.7948(7) 0.3870(5) 0.4216(5) 0.0287(14) Uani 1 1 d . . . .
H22 H 0.887708 0.460142 0.425223 0.034 Uiso 1 1 calc R . . .
C23 C 0.6206(7) 0.3813(5) 0.4012(4) 0.0223(13) Uani 1 1 d . . . .
C24 C 0.5835(7) 0.4835(5) 0.3839(4) 0.0238(13) Uani 1 1 d . . . .
H24 H 0.675041 0.556530 0.385480 0.029 Uiso 1 1 calc R . . .
N1 N -0.2133(10) 0.2535(7) 0.1079(5) 0.073(2) Uani 1 1 d D . . .
C25 C -0.0363(16) 0.2892(12) 0.1548(9) 0.124(5) Uani 1 1 d . . . .
H25A H -0.033774 0.235842 0.195330 0.187 Uiso 0.653(13) 1 calc GR P A 1
H25B H 0.002323 0.373134 0.191404 0.187 Uiso 0.653(13) 1 calc GR P A 1
H25C H 0.039809 0.282280 0.108597 0.187 Uiso 0.653(13) 1 calc GR P A 1
H25D H -0.035480 0.306851 0.221654 0.187 Uiso 0.347(13) 1 calc R P A 2
H25E H 0.005933 0.222883 0.135705 0.187 Uiso 0.347(13) 1 calc R P A 2
H25F H 0.037905 0.361522 0.137972 0.187 Uiso 0.347(13) 1 calc R P A 2
C26 C -0.2580(13) 0.2237(7) 0.0166(6) 0.061(2) Uani 1 1 d . . . .
H26 H -0.167814 0.228334 -0.019391 0.073 Uiso 0.653(13) 1 calc R P A 1
H26A H -0.167814 0.228334 -0.019391 0.073 Uiso 0.347(13) 1 calc R P A 2
C27A C -0.336(2) 0.2919(15) 0.1664(11) 0.100(5) Uani 0.653(13) 1 d D P A 1
H27A H -0.439497 0.281458 0.126590 0.150 Uiso 0.653(13) 1 calc GR P A 1
H27B H -0.280438 0.377116 0.199585 0.150 Uiso 0.653(13) 1 calc GR P A 1
H27C H -0.365898 0.241799 0.210717 0.150 Uiso 0.653(13) 1 calc GR P A 1
C27B C -0.324(4) 0.166(3) 0.1607(19) 0.100(5) Uani 0.347(13) 1 d D P A 2
H27D H -0.258341 0.175631 0.220014 0.150 Uiso 0.347(13) 1 calc GR P A 2
H27E H -0.356863 0.082447 0.124253 0.150 Uiso 0.347(13) 1 calc GR P A 2
H27F H -0.427440 0.184588 0.171474 0.150 Uiso 0.347(13) 1 calc DGR P A 2

loop_
_atom_site_aniso_label
_atom_site_aniso_U_11
_atom_site_aniso_U_22
_atom_site_aniso_U_33
_atom_site_aniso_U_23
_atom_site_aniso_U_13
_atom_site_aniso_U_12
Pb1 0.02235(13) 0.02154(11) 0.02155(14) 0.00882(9) 0.00170(10) 0.00926(10)
Pb2 0.02110(13) 0.02516(12) 0.02563(15) 0.00556(10) -0.00047(10) 0.01079(10)
O1 0.027(2) 0.042(2) 0.025(3) 0.0167(19) 0.0107(19) 0.012(2)
O1W 0.022(3) 0.107(4) 0.028(3) 0.023(3) -0.008(2) 0.010(3)
O2 0.025(2) 0.034(2) 0.020(2) 0.0129(18) -0.0006(19) 0.0141(19)
O3 0.021(2) 0.020(2) 0.071(4) 0.013(2) 0.004(2) 0.0089(19)
O4 0.027(3) 0.029(2) 0.076(4) 0.015(2) -0.011(2) 0.012(2)
O5 0.031(3) 0.050(3) 0.022(3) 0.004(2) -0.001(2) 0.007(2)
O6 0.033(2) 0.032(2) 0.031(3) 0.0042(19) 0.007(2) 0.009(2)
O8 0.029(2) 0.023(2) 0.034(3) 0.0094(18) 0.003(2) 0.0102(19)
O9 0.041(3) 0.024(2) 0.042(3) 0.0045(19) -0.010(2) 0.014(2)
O10 0.045(4) 0.141(6) 0.033(4) 0.010(4) -0.006(3) 0.021(4)
C1 0.033(4) 0.023(3) 0.031(4) 0.013(3) 0.014(3) 0.016(3)
C2 0.034(4) 0.031(3) 0.017(3) 0.010(3) 0.008(3) 0.007(3)
C3 0.015(3) 0.044(3) 0.031(4) 0.015(3) -0.001(3) 0.006(3)
C4 0.028(3) 0.049(4) 0.023(4) 0.017(3) 0.008(3) 0.010(3)
C5 0.022(3) 0.070(5) 0.035(4) 0.028(4) -0.002(3) 0.003(3)
C6 0.031(4) 0.055(4) 0.017(3) 0.012(3) 0.000(3) 0.012(3)
C7 0.027(4) 0.023(3) 0.037(4) 0.000(3) 0.000(3) 0.010(3)
C8 0.022(4) 0.038(3) 0.042(5) -0.002(3) -0.004(3) 0.011(3)
C9 0.038(4) 0.058(4) 0.033(4) -0.001(3) -0.003(3) 0.017(4)
C10 0.026(4) 0.054(4) 0.043(5) 0.007(4) 0.008(3) 0.016(3)
C11 0.038(5) 0.102(7) 0.040(5) -0.016(5) 0.004(4) 0.023(5)
C12 0.034(4) 0.088(6) 0.051(6) -0.009(5) 0.001(4) 0.022(4)
C13 0.029(4) 0.025(3) 0.028(4) 0.005(3) 0.004(3) 0.015(3)
C14 0.031(3) 0.018(3) 0.024(3) 0.007(2) 0.006(3) 0.009(3)
C15 0.014(3) 0.027(3) 0.034(4) 0.009(3) 0.000(3) 0.007(2)
C16 0.019(3) 0.021(3) 0.026(4) 0.006(2) 0.002(3) 0.002(2)
C17 0.027(3) 0.019(3) 0.021(3) 0.006(2) 0.005(3) 0.006(2)
C18 0.029(3) 0.016(3) 0.025(4) 0.005(2) 0.004(3) 0.006(2)
C19 0.020(3) 0.021(3) 0.019(3) 0.004(2) -0.003(2) 0.009(2)
C20 0.023(3) 0.026(3) 0.008(3) 0.003(2) -0.005(2) 0.013(3)
C21 0.026(3) 0.025(3) 0.037(4) 0.006(3) 0.000(3) 0.011(3)
C22 0.019(3) 0.023(3) 0.041(4) 0.010(3) 0.001(3) 0.003(3)
C23 0.024(3) 0.020(3) 0.021(3) 0.004(2) 0.001(3) 0.007(2)
C24 0.020(3) 0.018(3) 0.031(4) 0.005(2) 0.000(3) 0.005(2)
N1 0.069(5) 0.091(5) 0.033(4) 0.004(4) -0.016(4) 0.008(4)
C25 0.126(11) 0.128(10) 0.077(9) 0.028(7) -0.053(8) 0.003(8)
C26 0.067(6) 0.064(5) 0.045(6) 0.012(4) 0.005(5) 0.015(5)
C27A 0.125(12) 0.107(10) 0.039(8) 0.000(8) 0.023(8) 0.014(11)
C27B 0.125(12) 0.107(10) 0.039(8) 0.000(8) 0.023(8) 0.014(11)

loop_
_atom_type_symbol
_atom_type_description
_atom_type_scat_dispersion_real
_atom_type_scat_dispersion_imag
_atom_type_scat_source
C C 0.0033 0.0016 'International Tables Vol C Tables 4.2.6.8 and 6.1.1.4'
H H 0.0000 0.0000 'International Tables Vol C Tables 4.2.6.8 and 6.1.1.4'
N N 0.0061 0.0033 'International Tables Vol C Tables 4.2.6.8 and 6.1.1.4'
O O 0.0106 0.0060 'International Tables Vol C Tables 4.2.6.8 and 6.1.1.4'
Pb Pb -3.3944 10.1111 'International Tables Vol C Tables 4.2.6.8 and 6.1.1.4'

loop_
_geom_angle_atom_site_label_1
_geom_angle_atom_site_label_2
_geom_angle_atom_site_label_3
_geom_angle
_geom_angle_site_symmetry_1
_geom_angle_site_symmetry_3
O1 Pb1 O2 51.61(13) . .
O1 Pb1 O3 84.65(15) . .
O1 Pb1 O8 74.52(14) . 1_565
O1 Pb1 O9 79.75(15) . 1_565
O1 Pb1 C1 25.86(16) . .
O2 Pb1 C1 25.77(15) . .
O3 Pb1 O2 132.09(14) . .
O3 Pb1 C1 108.48(17) . .
O8 Pb1 O2 108.31(12) 1_565 .
O8 Pb1 O3 70.88(12) 1_565 .
O8 Pb1 O9 51.40(13) 1_565 1_565
O8 Pb1 C1 92.04(15) 1_565 .
O9 Pb1 O2 73.39(13) 1_565 .
O9 Pb1 O3 122.28(13) 1_565 .
O9 Pb1 C1 75.74(15) 1_565 .
O1W Pb2 O3 77.95(17) . .
O1W Pb2 O4 108.6(2) . .
O4 Pb2 O3 50.68(13) . .
O5 Pb2 O1W 75.98(16) . .
O5 Pb2 O3 112.43(15) . .
O5 Pb2 O4 81.79(16) . .
C1 O1 Pb1 100.8(4) . .
Pb2 O1W H1WA 113(6) . .
Pb2 O1W H1WB 119(6) . .
H1WA O1W H1WB 115(2) . .
C1 O2 Pb1 85.8(3) . .
Pb1 O3 Pb2 116.26(13) . .
C13 O3 Pb1 151.2(4) . .
C13 O3 Pb2 88.9(3) . .
C13 O4 Pb2 99.4(3) . .
C7 O5 Pb2 104.5(4) . .
C20 O8 Pb1 94.1(3) . 1_545
C20 O9 Pb1 91.5(3) . 1_545
O1 C1 Pb1 53.4(3) . .
O1 C1 C2 117.7(6) . .
O2 C1 Pb1 68.4(3) . .
O2 C1 O1 121.7(5) . .
O2 C1 C2 120.6(5) . .
C2 C1 Pb1 170.3(4) . .
C3 C2 C1 120.3(5) . .
C3 C2 C6 120.1(5) . 2_775
C6 C2 C1 119.6(6) 2_775 .
C2 C3 H3 119.4 . .
C2 C3 C4 121.2(5) . .
C4 C3 H3 119.4 . .
C3 C4 C4 118.5(7) . 2_775
C5 C4 C3 122.8(6) . .
C5 C4 C4 118.6(7) . 2_775
C4 C5 H5 119.1 . .
C6 C5 C4 121.9(6) . .
C6 C5 H5 119.1 . .
C2 C6 H6 120.2 2_775 .
C5 C6 C2 119.6(6) . 2_775
C5 C6 H6 120.2 . .
O5 C7 C8 114.0(6) . .
O6 C7 O5 122.7(6) . .
O6 C7 C8 123.2(6) . .
C9 C8 C7 120.1(7) . .
C9 C8 C12 119.7(7) . 2_465
C12 C8 C7 120.1(6) 2_465 .
C8 C9 H9 119.8 . .
C8 C9 C10 120.4(7) . .
C10 C9 H9 119.8 . .
C10 C10 C9 117.8(8) 2_465 .
C10 C10 C11 120.7(9) 2_465 .
C11 C10 C9 121.5(7) . .
C10 C11 H11 120.0 . .
C12 C11 C10 120.1(8) . .
C12 C11 H11 120.0 . .
C8 C12 H12 119.4 2_465 .
C11 C12 C8 121.2(7) . 2_465
C11 C12 H12 119.4 . .
O3 C13 C14 120.7(5) . .
O4 C13 O3 120.3(5) . .
O4 C13 C14 119.0(5) . .
C15 C14 C13 118.1(5) . .
C24 C14 C13 121.5(5) . .
C24 C14 C15 120.3(5) . .
C14 C15 H15 120.0 . .
C16 C15 C14 119.9(5) . .
C16 C15 H15 120.0 . .
C15 C16 H16 119.6 . .
C15 C16 C17 120.9(5) . .
C17 C16 H16 119.6 . .
C16 C17 C18 122.3(5) . .
C16 C17 C23 118.7(5) . .
C23 C17 C18 119.0(5) . .
C17 C18 H18 119.6 . .
C19 C18 C17 120.9(5) . .
C19 C18 H18 119.6 . .
C18 C19 C20 120.1(5) . .
C18 C19 C21 120.3(5) . .
C21 C19 C20 119.6(5) . .
O8 C20 O9 121.6(5) . .
O8 C20 C19 120.3(5) . .
O9 C20 C19 118.1(5) . .
C19 C21 H21 119.9 . .
C22 C21 C19 120.3(5) . .
C22 C21 H21 119.9 . .
C21 C22 H22 119.7 . .
C21 C22 C23 120.5(5) . .
C23 C22 H22 119.7 . .
C17 C23 C22 119.0(5) . .
C24 C23 C17 119.3(5) . .
C24 C23 C22 121.7(5) . .
C14 C24 C23 120.9(5) . .
C14 C24 H24 119.5 . .
C23 C24 H24 119.5 . .
C25 N1 C27A 115.7(10) . .
C25 N1 C27B 104.2(15) . .
C26 N1 C25 124.5(9) . .
C26 N1 C27A 117.0(10) . .
C26 N1 C27B 116.1(13) . .
N1 C25 H25A 109.5 . .
N1 C25 H25B 109.5 . .
N1 C25 H25C 109.5 . .
N1 C25 H25D 109.5 . .
N1 C25 H25E 109.5 . .
N1 C25 H25F 109.5 . .
H25A C25 H25B 109.5 . .
H25A C25 H25C 109.5 . .
H25B C25 H25C 109.5 . .
H25D C25 H25E 109.5 . .
H25D C25 H25F 109.5 . .
H25E C25 H25F 109.5 . .
O10 C26 N1 127.4(9) . .
O10 C26 H26 116.3 . .
O10 C26 H26A 116.3 . .
N1 C26 H26 116.3 . .
N1 C26 H26A 116.3 . .
N1 C27A H27A 109.5 . .
N1 C27A H27B 109.5 . .
N1 C27A H27C 109.5 . .
H27A C27A H27B 109.5 . .
H27A C27A H27C 109.5 . .
H27B C27A H27C 109.5 . .
N1 C27B H27D 109.5 . .
N1 C27B H27E 109.5 . .
N1 C27B H27F 109.5 . .
H27D C27B H27E 109.5 . .
H27D C27B H27F 109.5 . .
H27E C27B H27F 109.5 . .

loop_
_geom_bond_atom_site_label_1
_geom_bond_atom_site_label_2
_geom_bond_distance
_geom_bond_site_symmetry_2
Pb1 O1 2.335(4) .
Pb1 O2 2.664(4) .
Pb1 O3 2.580(4) .
Pb1 O8 2.500(4) 1_565
Pb1 O9 2.553(4) 1_565
Pb1 C1 2.858(6) .
Pb2 O1W 2.376(5) .
Pb2 O3 2.646(4) .
Pb2 O4 2.429(4) .
Pb2 O5 2.318(4) .
O1 C1 1.269(7) .
O1W H1WA 0.823(10) .
O1W H1WB 0.823(10) .
O2 C1 1.246(7) .
O3 C13 1.262(7) .
O4 C13 1.252(7) .
O5 C7 1.286(7) .
O6 C7 1.256(8) .
O8 C20 1.253(6) .
O9 C20 1.259(7) .
O10 C26 1.199(10) .
C1 C2 1.499(8) .
C2 C3 1.367(9) .
C2 C6 1.409(8) 2_775
C3 H3 0.9300 .
C3 C4 1.415(8) .
C4 C4 1.427(12) 2_775
C4 C5 1.398(9) .
C5 H5 0.9300 .
C5 C6 1.372(9) .
C6 H6 0.9300 .
C7 C8 1.519(9) .
C8 C9 1.345(9) .
C8 C12 1.411(11) 2_465
C9 H9 0.9300 .
C9 C10 1.452(10) .
C10 C10 1.388(14) 2_465
C10 C11 1.394(10) .
C11 H11 0.9300 .
C11 C12 1.352(11) .
C12 H12 0.9300 .
C13 C14 1.504(7) .
C14 C15 1.417(7) .
C14 C24 1.355(8) .
C15 H15 0.9300 .
C15 C16 1.371(7) .
C16 H16 0.9300 .
C16 C17 1.413(8) .
C17 C18 1.417(7) .
C17 C23 1.416(7) .
C18 H18 0.9300 .
C18 C19 1.363(8) .
C19 C20 1.499(7) .
C19 C21 1.415(8) .
C21 H21 0.9300 .
C21 C22 1.370(8) .
C22 H22 0.9300 .
C22 C23 1.420(8) .
C23 C24 1.413(7) .
C24 H24 0.9300 .
N1 C25 1.451(13) .
N1 C26 1.308(11) .
N1 C27A 1.485(15) .
N1 C27B 1.52(2) .
C25 H25A 0.9600 .
C25 H25B 0.9600 .
C25 H25C 0.9600 .
C25 H25D 0.9600 .
C25 H25E 0.9600 .
C25 H25F 0.9600 .
C26 H26 0.9300 .
C26 H26A 0.9300 .
C27A H27A 0.9600 .
C27A H27B 0.9600 .
C27A H27C 0.9600 .
C27B H27D 0.9600 .
C27B H27E 0.9600 .
C27B H27F 0.9600 .

loop_
_geom_torsion_atom_site_label_1
_geom_torsion_atom_site_label_2
_geom_torsion_atom_site_label_3
_geom_torsion_atom_site_label_4
_geom_torsion
_geom_torsion_site_symmetry_1
_geom_torsion_site_symmetry_4
Pb1 O1 C1 O2 -3.1(6) . .
Pb1 O1 C1 C2 175.7(4) . .
Pb1 O2 C1 O1 2.6(5) . .
Pb1 O2 C1 C2 -176.1(5) . .
Pb1 O3 C13 O4 160.2(6) . .
Pb1 O3 C13 C14 -20.2(12) . .
Pb1 O8 C20 O9 -12.7(6) 1_545 .
Pb1 O8 C20 C19 165.3(4) 1_545 .
Pb1 O9 C20 O8 12.4(6) 1_545 .
Pb1 O9 C20 C19 -165.7(4) 1_545 .
Pb2 O3 C13 O4 8.0(6) . .
Pb2 O3 C13 C14 -172.4(5) . .
Pb2 O4 C13 O3 -8.9(7) . .
Pb2 O4 C13 C14 171.5(5) . .
Pb2 O5 C7 O6 -2.3(6) . .
Pb2 O5 C7 C8 176.5(4) . .
O1 C1 C2 C3 -7.0(8) . .
O1 C1 C2 C6 174.7(5) . 2_775
O2 C1 C2 C3 171.7(6) . .
O2 C1 C2 C6 -6.5(8) . 2_775
O3 C13 C14 C15 178.0(6) . .
O3 C13 C14 C24 -4.6(9) . .
O4 C13 C14 C15 -2.3(9) . .
O4 C13 C14 C24 175.1(6) . .
O5 C7 C8 C9 -165.3(6) . .
O5 C7 C8 C12 14.0(9) . 2_465
O6 C7 C8 C9 13.4(9) . .
O6 C7 C8 C12 -167.2(6) . 2_465
C1 C2 C3 C4 179.6(6) . .
C2 C3 C4 C4 1.2(11) . 2_775
C2 C3 C4 C5 -178.6(7) . .
C3 C4 C5 C6 -179.7(7) . .
C4 C4 C5 C6 0.5(12) 2_775 .
C4 C5 C6 C2 0.5(11) . 2_775
C6 C2 C3 C4 -2.2(9) 2_775 .
C7 C8 C9 C10 -179.9(6) . .
C8 C9 C10 C10 -0.1(13) . 2_465
C8 C9 C10 C11 -179.4(7) . .
C9 C10 C11 C12 -178.7(8) . .
C10 C10 C11 C12 2.0(15) 2_465 .
C10 C11 C12 C8 -2.7(14) . 2_465
C12 C8 C9 C10 0.8(11) 2_465 .
C13 C14 C15 C16 177.0(5) . .
C13 C14 C24 C23 -178.0(5) . .
C14 C15 C16 C17 0.1(9) . .
C15 C14 C24 C23 -0.7(9) . .
C15 C16 C17 C18 -177.3(6) . .
C15 C16 C17 C23 1.3(9) . .
C16 C17 C18 C19 -179.3(6) . .
C16 C17 C23 C22 179.3(6) . .
C16 C17 C23 C24 -2.4(8) . .
C17 C18 C19 C20 -177.2(5) . .
C17 C18 C19 C21 0.1(9) . .
C17 C23 C24 C14 2.1(9) . .
C18 C17 C23 C22 -2.0(8) . .
C18 C17 C23 C24 176.3(5) . .
C18 C19 C20 O8 7.2(8) . .
C18 C19 C20 O9 -174.7(6) . .
C18 C19 C21 C22 -2.3(9) . .
C19 C21 C22 C23 2.3(9) . .
C20 C19 C21 C22 175.1(6) . .
C21 C19 C20 O8 -170.1(5) . .
C21 C19 C20 O9 8.0(8) . .
C21 C22 C23 C17 -0.2(9) . .
C21 C22 C23 C24 -178.4(6) . .
C22 C23 C24 C14 -179.7(6) . .
C23 C17 C18 C19 2.0(9) . .
C24 C14 C15 C16 -0.4(9) . .
C25 N1 C26 O10 178.3(10) . .
C27A N1 C26 O10 -22.0(15) . .
C27B N1 C26 O10 47(2) . .
